data_1560504
loop_
_publ_author_name
'Lu, Xiao-Long'
'Qiu, Yuanyou'
'Yang, Baochao'
'He, Haibing'
'Gao, Shuanhu'

_publ_section_title
;
 Asymmetric total synthesis of (+)-xestoquinone and (+)-adociaquinones A
 and B
;
_journal_issue 13
_journal_name_full 'Chemical Science'
_journal_page_first 4747
_journal_page_last 4752
_journal_paper_doi 10.1039/D0SC07089K
_journal_volume 12
_journal_year 2021
_chemical_absolute_configuration unk
_chemical_formula_moiety 'C25 H30 O5, C H2 Cl2'
_chemical_formula_sum 'C26 H32 Cl2 O5'
_chemical_formula_weight 495.41
_space_group_crystal_system orthorhombic
_space_group_IT_number 19
_space_group_name_Hall 'P 2ac 2ab'
_space_group_name_H-M_alt 'P 21 21 21'
_atom_sites_solution_hydrogens geom
_atom_sites_solution_primary dual
_audit_creation_date 2020-12-07
_audit_creation_method
;
Olex2 1.2
(compiled 2018.05.29 svn.r3508 for OlexSys, GUI svn.r5506)
;
_audit_update_record
;
2020-12-17 deposited with the CCDC.	2021-02-19 downloaded from the CCDC.
;
_cell_angle_alpha 90
_cell_angle_beta 90
_cell_angle_gamma 90
_cell_formula_units_Z 4
_cell_length_a 7.44070(10)
_cell_length_b 11.69890(10)
_cell_length_c 28.3425(2)
_cell_measurement_reflns_used 33762
_cell_measurement_temperature 169.99(10)
_cell_measurement_theta_max 74.0820
_cell_measurement_theta_min 3.1160
_cell_volume 2467.16(4)
_computing_cell_refinement 'CrysAlisPro 1.171.39.32a (Rigaku OD, 2017)'
_computing_data_collection 'CrysAlisPro 1.171.39.32a (Rigaku OD, 2017)'
_computing_data_reduction 'CrysAlisPro 1.171.39.32a (Rigaku OD, 2017)'
_computing_molecular_graphics 'Olex2 (Dolomanov et al., 2009)'
_computing_publication_material 'Olex2 (Dolomanov et al., 2009)'
_computing_structure_refinement 'ShelXL (Sheldrick, 2015)'
_computing_structure_solution 'ShelXT (Sheldrick, 2015)'
_diffrn_ambient_environment N~2~
_diffrn_ambient_temperature 169.99(10)
_diffrn_detector 'CCD plate'
_diffrn_measured_fraction_theta_full 0.997
_diffrn_measured_fraction_theta_max 0.997
_diffrn_measurement_details
;
List of Runs (angles in degrees, time in seconds):

  # Type    Start    End  Width  t~exp~   \w     \q     \k     \f   Frames
#--------------------------------------------------------------------------
  1  \w      5.00  31.00   1.00    1.00    --    0.00  38.00 -90.00   26
  2  \w    -35.00  30.00   1.00    1.00    --    0.00 -77.00  60.00   65
  3  \w    -32.00  29.00   1.00    1.00    --    0.00 -77.00-180.00   61
  4  \w     19.00  54.00   1.00    1.00    --    0.00  57.00 -90.00   35
  5  \w    -32.00   0.00   1.00    1.00    --    0.00 -57.00  90.00   32
  6  \w    -22.00   3.00   1.00    1.00    --    0.00  57.00  90.00   25
  7  \w    -83.00 -45.00   1.00    1.00    --    0.00 -77.00  60.00   38
  8  \w    -84.00 -58.00   1.00    1.00    --    0.00 -57.00  90.00   26
  9  \w     53.00  86.00   1.00    1.00    --    0.00  38.00 -90.00   33
 10  \w     41.00  86.00   1.00    1.00    --    0.00  57.00  90.00   45
 11  \w    -19.00  89.00   1.00    1.00    --    0.00  38.00-150.00  108
 12  \w    -89.00  21.00   1.00    1.00    --    0.00 -57.00 -30.00  110
 13  \w     64.00  90.00   1.00    1.00    --   95.80  79.00  12.99   26
 14  \w    139.00 170.00   1.00    1.00    --   95.80  62.00 163.89   31
 15  \w     96.00 184.00   1.00    1.00    --   95.80  80.00  46.04   88
 16  \w     70.00 103.00   1.00    1.00    --   95.80  62.00 163.89   33
 17  \w    130.00 184.00   1.00    1.00    --   95.80  72.00 -10.37   54
 18  \w     64.00  91.00   1.00    1.00    --   95.80  80.00  46.04   27
 19  \w    133.00 181.00   1.00    1.00    --   95.80  60.00-161.68   48
 20  \w     64.00  90.00   1.00    1.00    --   95.80  82.00-120.00   26
 21  \w     63.00  89.00   1.00    1.00    --   95.80  82.00 -90.00   26
 22  \w     67.00  97.00   1.00    1.00    --   95.80  72.00 -10.37   30
 23  \w     94.00 185.00   1.00    1.00    --   95.80  82.00-120.00   91
 24  \w      6.00 128.00   1.00    1.00    --   95.80 -82.00 -60.00  122
 25  \w     23.00 126.00   1.00    1.00    --   95.80 -82.00  90.00  103
 26  \w     75.00 184.00   1.00    1.00    --   95.80  45.00 -30.00  109
 27  \w     63.00  88.00   1.00    1.00    --   95.80  82.00 150.00   25
 28  \w    106.00 185.00   1.00    1.00    --   95.80  82.00 150.00   79
 29  \w     65.00  90.00   1.00    1.00    --   95.80  77.00  90.00   25
 30  \w     75.00 110.00   1.00    1.00    --   95.80  45.00 -60.00   35
 31  \w     44.00 127.00   1.00    1.00    --   95.80 -82.00 150.00   83
 32  \w    146.00 185.00   1.00    1.00    --   95.80  82.00 -60.00   39
 33  \w    120.00 165.00   1.00    1.00    --   95.80  81.00 111.17   45
 34  \w    154.00 185.00   1.00    1.00    --   95.80  59.00-131.73   31
 35  \w     65.00  91.00   1.00    1.00    --   95.80  77.00   0.00   26
 36  \w     65.00  90.00   1.00    1.00    --   95.80  77.00 -30.00   25
 37  \w     63.00  88.00   1.00    1.00    --   95.80  82.00 -60.00   25
 38  \w     73.00  98.00   1.00    1.00    --   95.80  61.00 150.00   25
 39  \w     63.00  89.00   1.00    1.00    --   95.80  82.00  60.00   26
 40  \w     65.00  91.00   1.00    1.00    --   95.80  77.00 -90.00   26
 41  \w     65.00  90.00   1.00    1.00    --   95.80  77.00-150.00   25
 42  \w     65.00  91.00   1.00    1.00    --   95.80  77.00 -60.00   26
 43  \w     94.00 120.00   1.00    1.00    --   95.80 -82.00-120.00   26
 44  \w     91.00 116.00   1.00    1.00    --   95.80 -82.00   0.00   25
 45  \w     63.00  88.00   1.00    1.00    --   95.80  82.00  30.00   25
 46  \w     65.00  91.00   1.00    1.00    --   95.80  77.00-120.00   26
 47  \w     75.00 111.00   1.00    1.00    --   95.80  45.00 120.00   36
 48  \w     71.00  97.00   1.00    1.00    --   95.80  61.00 -60.00   26
 49  \w    112.00 184.00   1.00    1.00    --   95.80  82.00  97.21   72
 50  \w     63.00  90.00   1.00    1.00    --   95.80  81.00 111.17   27
 51  \w     63.00  88.00   1.00    1.00    --   95.80  82.00-150.00   25
 52  \w     63.00  89.00   1.00    1.00    --   95.80  82.00  90.00   26
 53  \w     71.00 171.00   1.00    1.00    --   95.80  61.00  30.00  100
 54  \w     65.00 114.00   1.00    1.00    --   95.80  77.00  30.00   49
 55  \w     65.00 104.00   1.00    1.00    --   95.80  77.00  60.00   39
 56  \w     75.00 132.00   1.00    1.00    --   95.80  45.00   0.00   57
 57  \w     75.00 174.00   1.00    1.00    --   95.80  45.00 150.00   99
 58  \w     74.00 119.00   1.00    1.00    --   95.80  61.00-180.00   45
 59  \w    126.00 184.00   1.00    1.00    --   95.80  82.00-180.00   58
 60  \w     63.00  88.00   1.00    1.00    --   95.80  82.00-180.00   25
 61  \w     63.00  95.00   1.00    1.00    --   95.80  82.00  97.21   32
 62  \w    114.00 176.00   1.00    1.00    --   95.80  45.00 -60.00   62
 63  \w    136.00 183.00   1.00    1.00    --   95.80  79.00  12.99   47
 64  \w     64.00  89.00   1.00    1.00    --   95.80  79.00-134.30   25
 65  \w     71.00  96.00   1.00    1.00    --   95.80  59.00-131.73   25
 66  \w     71.00 121.00   1.00    1.00    --   95.80  60.00-161.68   50
 67  \w     76.00 153.00   1.00    1.00    --   95.80  34.00-113.70   77
;
_diffrn_measurement_device 'four-circle diffractometer'
_diffrn_measurement_device_type 'XtaLAB AFC12 (RINC): Kappa dual home/near'
_diffrn_measurement_method '\w scans'
_diffrn_orient_matrix_type 'CrysAlisPro convention (1999,Acta A55,543-557)'
_diffrn_orient_matrix_UB_11 0.0829855000
_diffrn_orient_matrix_UB_12 0.0945146000
_diffrn_orient_matrix_UB_13 -0.0309098000
_diffrn_orient_matrix_UB_21 0.0057114000
_diffrn_orient_matrix_UB_22 0.0804517000
_diffrn_orient_matrix_UB_23 0.0429813000
_diffrn_orient_matrix_UB_31 0.1897400000
_diffrn_orient_matrix_UB_32 -0.0438718000
_diffrn_orient_matrix_UB_33 0.0122404000
_diffrn_radiation_monochromator graphite
_diffrn_radiation_probe x-ray
_diffrn_radiation_type CuK\a
_diffrn_radiation_wavelength 1.54184
_diffrn_reflns_av_R_equivalents 0.0525
_diffrn_reflns_av_unetI/netI 0.0183
_diffrn_reflns_Laue_measured_fraction_full 0.997
_diffrn_reflns_Laue_measured_fraction_max 0.997
_diffrn_reflns_limit_h_max 8
_diffrn_reflns_limit_h_min -8
_diffrn_reflns_limit_k_max 13
_diffrn_reflns_limit_k_min -13
_diffrn_reflns_limit_l_max 33
_diffrn_reflns_limit_l_min -33
_diffrn_reflns_number 55982
_diffrn_reflns_point_group_measured_fraction_full 0.997
_diffrn_reflns_point_group_measured_fraction_max 0.997
_diffrn_reflns_theta_full 67.023
_diffrn_reflns_theta_max 67.023
_diffrn_reflns_theta_min 3.118
_diffrn_source 'fine-focus sealed X-ray tube'
_diffrn_source_type 'Enhance (Cu) X-ray Source'
_exptl_absorpt_coefficient_mu 2.652
_exptl_absorpt_correction_T_max 1.00000
_exptl_absorpt_correction_T_min 0.02838
_exptl_absorpt_correction_type multi-scan
_exptl_absorpt_process_details
;
CrysAlisPro 1.171.39.32a (Rigaku Oxford Diffraction, 2017)
Empirical absorption correction using spherical harmonics,
 implemented in SCALE3 ABSPACK scaling algorithm.
;
_exptl_crystal_colour 'clear light yellow'
_exptl_crystal_colour_lustre clear
_exptl_crystal_colour_modifier light
_exptl_crystal_colour_primary colourless
_exptl_crystal_density_diffrn 1.334
_exptl_crystal_description block
_exptl_crystal_F_000 1048
_exptl_crystal_size_max 0.32
_exptl_crystal_size_mid 0.28
_exptl_crystal_size_min 0.26
_refine_diff_density_max 0.139
_refine_diff_density_min -0.263
_refine_diff_density_rms 0.038
_refine_ls_abs_structure_details
;
 Flack x determined using 1789 quotients [(I+)-(I-)]/[(I+)+(I-)]
 (Parsons, Flack and Wagner, Acta Cryst. B69 (2013) 249-259).
;
_refine_ls_abs_structure_Flack -0.001(4)
_refine_ls_extinction_method none
_refine_ls_goodness_of_fit_ref 1.074
_refine_ls_hydrogen_treatment constr
_refine_ls_matrix_type full
_refine_ls_number_parameters 301
_refine_ls_number_reflns 4385
_refine_ls_number_restraints 0
_refine_ls_restrained_S_all 1.074
_refine_ls_R_factor_all 0.0289
_refine_ls_R_factor_gt 0.0286
_refine_ls_shift/su_max 0.001
_refine_ls_shift/su_mean 0.000
_refine_ls_structure_factor_coef Fsqd
_refine_ls_weighting_details 'w=1/[\s^2^(Fo^2^)+(0.0381P)^2^+0.6034P] where P=(Fo^2^+2Fc^2^)/3'
_refine_ls_weighting_scheme calc
_refine_ls_wR_factor_gt 0.0746
_refine_ls_wR_factor_ref 0.0748
_reflns_Friedel_coverage 0.737
_reflns_Friedel_fraction_full 0.998
_reflns_Friedel_fraction_max 0.998
_reflns_number_gt 4337
_reflns_number_total 4385
_reflns_threshold_expression 'I > 2\s(I)'
_cod_data_source_file d0sc07089k2.cif
_cod_data_source_block exp_1613
_cod_depositor_comments 'Adding full bibliography for 1560502--1560504.cif.'
_cod_database_code 1560504
_shelx_shelxl_version_number 2017/1
_shelx_space_group_comment
;
The symmetry employed for this shelxl refinement is uniquely defined
by the following loop, which should always be used as a source of
symmetry information in preference to the above space-group names.
They are only intended as comments.
;
_shelx_estimated_absorpt_t_max 0.546
_shelx_estimated_absorpt_t_min 0.484
_reflns_odcompleteness_completeness 99.96
_reflns_odcompleteness_iscentric 1
_reflns_odcompleteness_theta 66.97
_olex2_refinement_description
;
1. Fixed Uiso
 At 1.2 times of:
  All C(H) groups, All C(H,H) groups
 At 1.5 times of:
  All C(H,H,H) groups
2.a Ternary CH refined with riding coordinates:
 C13(H13), C14(H14), C19(H19)
2.b Secondary CH2 refined with riding coordinates:
 C10(H10A,H10B), C11(H11A,H11B), C12(H12A,H12B), C15(H15A,H15B), C20(H20A,
 H20B), C21(H21A,H21B), C22(H22A,H22B), C26(H26A,H26B)
2.c Aromatic/amide H refined with riding coordinates:
 C3(H3), C4(H4), C7(H7), C18(H18)
2.d Idealised Me refined as rotating group:
 C23(H23A,H23B,H23C), C24(H24A,H24B,H24C), C25(H25A,H25B,H25C)
;
_olex2_submission_special_instructions 'No special instructions were received'
_oxdiff_exptl_absorpt_empirical_details
;
Empirical correction (ABSPACK) includes:
- Absorption correction using spherical harmonics
- Frame scaling
;
_oxdiff_exptl_absorpt_empirical_full_max 26.983
_oxdiff_exptl_absorpt_empirical_full_min 0.476

loop_
_space_group_symop_operation_xyz
'x, y, z'
'-x+1/2, -y, z+1/2'
'-x, y+1/2, -z+1/2'
'x+1/2, -y+1/2, -z'

loop_
_atom_site_label
_atom_site_type_symbol
_atom_site_fract_x
_atom_site_fract_y
_atom_site_fract_z
_atom_site_U_iso_or_equiv
_atom_site_adp_type
_atom_site_occupancy
_atom_site_site_symmetry_order
_atom_site_calc_flag
_atom_site_refinement_flags_posn
_atom_site_refinement_flags_adp
_atom_site_refinement_flags_occupancy
_atom_site_disorder_assembly
_atom_site_disorder_group
C1 C 0.8546(3) 0.69262(17) 0.58637(7) 0.0237(4) Uani 1 1 d . . . . .
C2 C 0.9848(3) 0.78293(17) 0.58586(7) 0.0265(4) Uani 1 1 d . . . . .
C3 C 1.1197(3) 0.78318(19) 0.55357(8) 0.0323(5) Uani 1 1 d . . . . .
H3 H 1.204736 0.841462 0.553926 0.039 Uiso 1 1 calc R . . . .
C4 C 1.1318(3) 0.69504(19) 0.51933(7) 0.0315(5) Uani 1 1 d . . . . .
H4 H 1.223624 0.697032 0.497075 0.038 Uiso 1 1 calc R . . . .
C5 C 1.0111(3) 0.60757(17) 0.51853(7) 0.0259(4) Uani 1 1 d . . . . .
C6 C 0.8701(3) 0.60253(17) 0.55276(7) 0.0232(4) Uani 1 1 d . . . . .
C7 C 0.7472(3) 0.51110(17) 0.55447(7) 0.0240(4) Uani 1 1 d . . . . .
H7 H 0.759741 0.451635 0.532944 0.029 Uiso 1 1 calc R . . . .
C8 C 0.6087(3) 0.50628(16) 0.58688(7) 0.0221(4) Uani 1 1 d . . . . .
C9 C 0.4913(3) 0.39932(16) 0.59033(7) 0.0232(4) Uani 1 1 d . . . . .
C10 C 0.3731(3) 0.3910(2) 0.54577(7) 0.0305(5) Uani 1 1 d . . . . .
H10A H 0.310342 0.462909 0.541428 0.037 Uiso 1 1 calc R . . . .
H10B H 0.449978 0.379377 0.518556 0.037 Uiso 1 1 calc R . . . .
C11 C 0.2347(3) 0.2940(2) 0.54793(8) 0.0366(5) Uani 1 1 d . . . . .
H11A H 0.158030 0.297629 0.520294 0.044 Uiso 1 1 calc R . . . .
H11B H 0.296836 0.221090 0.547470 0.044 Uiso 1 1 calc R . . . .
C12 C 0.1195(3) 0.3014(2) 0.59208(8) 0.0332(5) Uani 1 1 d . . . . .
H12A H 0.040270 0.235688 0.593478 0.040 Uiso 1 1 calc R . . . .
H12B H 0.045465 0.369597 0.590555 0.040 Uiso 1 1 calc R . . . .
C13 C 0.2348(3) 0.30535(18) 0.63664(8) 0.0260(4) Uani 1 1 d . . . . .
H13 H 0.304217 0.234191 0.637470 0.031 Uiso 1 1 calc R . . . .
C14 C 0.3717(3) 0.40438(17) 0.63539(7) 0.0231(4) Uani 1 1 d . . . . .
H14 H 0.451624 0.394367 0.662553 0.028 Uiso 1 1 calc R . . . .
C15 C 0.2822(3) 0.52209(18) 0.64072(8) 0.0291(5) Uani 1 1 d . . . . .
H15A H 0.213432 0.539758 0.612578 0.035 Uiso 1 1 calc R . . . .
H15B H 0.200580 0.521220 0.667404 0.035 Uiso 1 1 calc R . . . .
C16 C 0.4244(3) 0.61152(18) 0.64817(7) 0.0284(5) Uani 1 1 d . . . . .
C17 C 0.5855(3) 0.60207(17) 0.61737(7) 0.0240(4) Uani 1 1 d . . . . .
C18 C 0.7080(3) 0.69073(17) 0.61734(7) 0.0248(4) Uani 1 1 d . . . . .
H18 H 0.692798 0.750779 0.638471 0.030 Uiso 1 1 calc R . . . .
C19 C 0.1201(3) 0.30753(18) 0.68101(8) 0.0286(5) Uani 1 1 d . . . . .
H19 H 0.028202 0.367127 0.678237 0.034 Uiso 1 1 calc R . . . .
C20 C -0.0786(4) 0.1959(2) 0.72624(10) 0.0423(6) Uani 1 1 d . . . . .
H20A H -0.129577 0.119941 0.729370 0.051 Uiso 1 1 calc R . . . .
H20B H -0.176671 0.249563 0.722093 0.051 Uiso 1 1 calc R . . . .
C21 C 0.0245(4) 0.2256(2) 0.77054(9) 0.0456(7) Uani 1 1 d . . . . .
H21A H 0.107730 0.164505 0.778136 0.055 Uiso 1 1 calc R . . . .
H21B H -0.058175 0.234389 0.796752 0.055 Uiso 1 1 calc R . . . .
C22 C 0.1272(4) 0.3362(2) 0.76292(8) 0.0423(6) Uani 1 1 d . . . . .
H22A H 0.043430 0.399523 0.761033 0.051 Uiso 1 1 calc R . . . .
H22B H 0.206790 0.349632 0.789457 0.051 Uiso 1 1 calc R . . . .
C23 C 1.0907(4) 0.9521(2) 0.62334(10) 0.0543(8) Uani 1 1 d . . . . .
H23A H 1.098420 0.993019 0.594041 0.082 Uiso 1 1 calc GR . . . .
H23B H 1.204883 0.917966 0.630352 0.082 Uiso 1 1 calc GR . . . .
H23C H 1.058421 1.004099 0.648154 0.082 Uiso 1 1 calc GR . . . .
C24 C 1.1355(4) 0.5277(2) 0.44856(8) 0.0398(6) Uani 1 1 d . . . . .
H24A H 1.124680 0.461716 0.428634 0.060 Uiso 1 1 calc GR . . . .
H24B H 1.255420 0.531774 0.460962 0.060 Uiso 1 1 calc GR . . . .
H24C H 1.110624 0.595340 0.430532 0.060 Uiso 1 1 calc GR . . . .
C25 C 0.6151(3) 0.29481(17) 0.59404(8) 0.0291(5) Uani 1 1 d . . . . .
H25A H 0.684868 0.288017 0.565687 0.044 Uiso 1 1 calc GR . . . .
H25B H 0.543762 0.227173 0.598189 0.044 Uiso 1 1 calc GR . . . .
H25C H 0.694080 0.303849 0.620558 0.044 Uiso 1 1 calc GR . . . .
O1 O 0.2306(2) 0.33010(14) 0.72017(5) 0.0344(4) Uani 1 1 d . . . . .
O2 O 0.0368(2) 0.19942(13) 0.68552(6) 0.0355(4) Uani 1 1 d . . . . .
O3 O 1.0104(2) 0.51921(12) 0.48657(5) 0.0322(4) Uani 1 1 d . . . . .
O4 O 0.9574(2) 0.86505(12) 0.61959(5) 0.0331(4) Uani 1 1 d . . . . .
O5 O 0.4079(2) 0.68788(14) 0.67702(6) 0.0429(4) Uani 1 1 d . . . . .
C26 C 0.5396(5) 0.5722(3) 0.77446(11) 0.0590(8) Uani 1 1 d . . . . .
H26A H 0.443605 0.595978 0.753481 0.071 Uiso 1 1 calc R . . . .
H26B H 0.618252 0.637284 0.779275 0.071 Uiso 1 1 calc R . . . .
Cl1 Cl 0.66079(12) 0.46293(8) 0.74772(3) 0.0693(3) Uani 1 1 d . . . . .
Cl2 Cl 0.44702(11) 0.53195(6) 0.82864(2) 0.05350(19) Uani 1 1 d . . . . .

loop_
_atom_site_aniso_label
_atom_site_aniso_U_11
_atom_site_aniso_U_22
_atom_site_aniso_U_33
_atom_site_aniso_U_23
_atom_site_aniso_U_13
_atom_site_aniso_U_12
C1 0.0315(11) 0.0214(9) 0.0183(9) 0.0022(7) -0.0053(8) -0.0013(9)
C2 0.0352(12) 0.0233(10) 0.0210(10) 0.0000(8) -0.0031(9) -0.0026(9)
C3 0.0397(13) 0.0289(11) 0.0282(11) 0.0006(9) 0.0001(10) -0.0105(10)
C4 0.0391(13) 0.0311(11) 0.0243(10) 0.0019(9) 0.0064(10) -0.0048(10)
C5 0.0363(12) 0.0228(9) 0.0185(9) 0.0024(8) 0.0004(9) 0.0013(9)
C6 0.0299(11) 0.0223(9) 0.0174(8) 0.0028(7) -0.0026(8) 0.0011(9)
C7 0.0331(11) 0.0201(9) 0.0187(9) -0.0006(7) -0.0023(8) 0.0014(8)
C8 0.0269(11) 0.0200(9) 0.0193(9) 0.0013(7) -0.0028(8) 0.0013(8)
C9 0.0276(11) 0.0209(9) 0.0212(9) -0.0022(8) 0.0017(8) 0.0001(8)
C10 0.0360(13) 0.0320(11) 0.0235(10) -0.0041(8) -0.0017(9) -0.0042(10)
C11 0.0398(14) 0.0403(13) 0.0297(12) -0.0082(10) -0.0069(10) -0.0100(11)
C12 0.0296(12) 0.0339(12) 0.0361(12) -0.0056(9) -0.0043(10) -0.0053(10)
C13 0.0256(11) 0.0246(10) 0.0277(10) -0.0034(8) 0.0005(9) -0.0016(8)
C14 0.0232(10) 0.0244(10) 0.0216(9) -0.0021(8) -0.0008(8) -0.0004(8)
C15 0.0284(11) 0.0281(11) 0.0308(11) -0.0048(9) 0.0043(9) 0.0013(9)
C16 0.0340(12) 0.0241(10) 0.0272(10) -0.0020(8) 0.0036(9) 0.0017(9)
C17 0.0288(11) 0.0234(9) 0.0198(9) 0.0008(8) -0.0013(8) -0.0002(8)
C18 0.0342(12) 0.0225(9) 0.0176(9) -0.0024(8) -0.0028(8) 0.0002(8)
C19 0.0238(11) 0.0270(10) 0.0352(12) -0.0042(9) 0.0020(9) -0.0060(9)
C20 0.0377(14) 0.0372(12) 0.0519(15) -0.0087(11) 0.0197(12) -0.0131(11)
C21 0.0492(16) 0.0463(14) 0.0413(14) -0.0007(11) 0.0182(12) -0.0144(13)
C22 0.0467(15) 0.0485(14) 0.0317(12) -0.0050(10) 0.0124(11) -0.0179(12)
C23 0.067(2) 0.0444(15) 0.0519(15) -0.0230(13) 0.0120(14) -0.0273(15)
C24 0.0611(17) 0.0339(12) 0.0244(10) -0.0033(9) 0.0165(11) -0.0087(12)
C25 0.0304(12) 0.0217(10) 0.0350(11) 0.0014(8) 0.0077(10) 0.0007(9)
O1 0.0313(9) 0.0452(9) 0.0267(8) -0.0015(7) 0.0049(7) -0.0112(7)
O2 0.0349(9) 0.0305(8) 0.0412(9) -0.0073(7) 0.0128(7) -0.0098(7)
O3 0.0452(9) 0.0270(7) 0.0243(7) -0.0035(6) 0.0120(7) -0.0073(7)
O4 0.0431(10) 0.0280(7) 0.0283(8) -0.0096(6) 0.0030(7) -0.0097(7)
O5 0.0481(11) 0.0355(9) 0.0450(10) -0.0193(8) 0.0169(8) -0.0068(8)
C26 0.060(2) 0.0633(19) 0.0538(16) 0.0076(14) 0.0187(16) 0.0150(16)
Cl1 0.0637(5) 0.0743(5) 0.0700(5) -0.0306(4) -0.0038(4) 0.0147(4)
Cl2 0.0633(4) 0.0599(4) 0.0373(3) -0.0010(3) -0.0023(3) -0.0085(4)

loop_
_atom_type_symbol
_atom_type_description
_atom_type_scat_dispersion_real
_atom_type_scat_dispersion_imag
_atom_type_scat_source
C C 0.0181 0.0091 'International Tables Vol C Tables 4.2.6.8 and 6.1.1.4'
H H 0.0000 0.0000 'International Tables Vol C Tables 4.2.6.8 and 6.1.1.4'
Cl Cl 0.3639 0.7018 'International Tables Vol C Tables 4.2.6.8 and 6.1.1.4'
O O 0.0492 0.0322 'International Tables Vol C Tables 4.2.6.8 and 6.1.1.4'

loop_
_geom_angle_atom_site_label_1
_geom_angle_atom_site_label_2
_geom_angle_atom_site_label_3
_geom_angle
_geom_angle_site_symmetry_1
_geom_angle_site_symmetry_3
_geom_angle_publ_flag
C6 C1 C2 118.91(19) . . ?
C18 C1 C2 122.98(18) . . ?
C18 C1 C6 118.07(19) . . ?
C3 C2 C1 120.53(19) . . ?
C3 C2 O4 125.30(19) . . ?
O4 C2 C1 114.16(19) . . ?
C2 C3 C4 120.4(2) . . ?
C5 C4 C3 121.0(2) . . ?
C4 C5 C6 120.25(19) . . ?
C4 C5 O3 125.33(19) . . ?
O3 C5 C6 114.43(18) . . ?
C1 C6 C5 118.84(19) . . ?
C7 C6 C1 119.08(18) . . ?
C7 C6 C5 122.08(18) . . ?
C8 C7 C6 122.57(18) . . ?
C7 C8 C9 120.13(17) . . ?
C7 C8 C17 117.47(18) . . ?
C17 C8 C9 122.36(18) . . ?
C8 C9 C10 108.97(16) . . ?
C8 C9 C14 110.35(15) . . ?
C8 C9 C25 108.27(17) . . ?
C10 C9 C14 110.36(17) . . ?
C25 C9 C10 110.37(17) . . ?
C25 C9 C14 108.49(16) . . ?
C11 C10 C9 113.39(18) . . ?
C12 C11 C10 111.66(19) . . ?
C11 C12 C13 111.46(18) . . ?
C12 C13 C14 111.96(17) . . ?
C19 C13 C12 111.68(18) . . ?
C19 C13 C14 112.15(17) . . ?
C13 C14 C9 111.57(16) . . ?
C15 C14 C9 111.24(16) . . ?
C15 C14 C13 112.61(17) . . ?
C16 C15 C14 109.44(18) . . ?
C17 C16 C15 115.67(17) . . ?
O5 C16 C15 122.3(2) . . ?
O5 C16 C17 122.0(2) . . ?
C8 C17 C16 120.79(19) . . ?
C18 C17 C8 120.67(19) . . ?
C18 C17 C16 118.47(18) . . ?
C17 C18 C1 121.76(18) . . ?
O1 C19 C13 109.17(17) . . ?
O1 C19 O2 110.66(18) . . ?
O2 C19 C13 107.81(17) . . ?
O2 C20 C21 110.9(2) . . ?
C20 C21 C22 109.5(2) . . ?
O1 C22 C21 110.3(2) . . ?
C19 O1 C22 111.24(18) . . ?
C19 O2 C20 111.09(16) . . ?
C5 O3 C24 116.28(17) . . ?
C2 O4 C23 116.74(19) . . ?
Cl1 C26 Cl2 112.92(18) . . ?

loop_
_geom_bond_atom_site_label_1
_geom_bond_atom_site_label_2
_geom_bond_distance
_geom_bond_site_symmetry_2
_geom_bond_publ_flag
C1 C2 1.433(3) . ?
C1 C6 1.425(3) . ?
C1 C18 1.400(3) . ?
C2 C3 1.359(3) . ?
C2 O4 1.371(2) . ?
C3 C4 1.419(3) . ?
C4 C5 1.362(3) . ?
C5 C6 1.430(3) . ?
C5 O3 1.374(2) . ?
C6 C7 1.408(3) . ?
C7 C8 1.382(3) . ?
C8 C9 1.529(3) . ?
C8 C17 1.426(3) . ?
C9 C10 1.542(3) . ?
C9 C14 1.558(3) . ?
C9 C25 1.534(3) . ?
C10 C11 1.534(3) . ?
C11 C12 1.519(3) . ?
C12 C13 1.528(3) . ?
C13 C14 1.543(3) . ?
C13 C19 1.520(3) . ?
C14 C15 1.537(3) . ?
C15 C16 1.503(3) . ?
C16 C17 1.487(3) . ?
C16 O5 1.217(3) . ?
C17 C18 1.381(3) . ?
C19 O1 1.406(3) . ?
C19 O2 1.414(3) . ?
C20 C21 1.512(4) . ?
C20 O2 1.439(3) . ?
C21 C22 1.518(4) . ?
C22 O1 1.437(3) . ?
C23 O4 1.426(3) . ?
C24 O3 1.427(3) . ?
C26 Cl1 1.738(3) . ?
C26 Cl2 1.748(3) . ?
